data_4067736
loop_
_publ_author_name
'Wallner, Andreas'
'Hlina, Johann'
'Konopa, Tina'
'Wagner, Harald'
'Baumgartner, Judith'
'Marschner, Christoph'
'Fl\"orke, Ulrich'

_publ_section_title
;
 Cyclic and Bicyclic Methylpolysilanes and Some Oligosilanylene-Bridged
 Derivatives
;
_journal_issue 12
_journal_name_full Organometallics
_journal_page_first 2660
_journal_paper_doi 10.1021/om901104h
_journal_volume 29
_journal_year 2010
_chemical_formula_sum 'C42 H126 Si22'
_chemical_formula_weight 1249.41
_chemical_name_systematic
; 
 ? 
;
_space_group_IT_number 14
_symmetry_cell_setting monoclinic
_symmetry_space_group_name_Hall '-P 2yn'
_symmetry_space_group_name_H-M 'P 1 21/n 1'
_atom_sites_solution_hydrogens geom
_atom_sites_solution_primary direct
_atom_sites_solution_secondary difmap
_audit_creation_method SHELXL-97
_cell_angle_alpha 90.00
_cell_angle_beta 93.36(3)
_cell_angle_gamma 90.00
_cell_formula_units_Z 2
_cell_length_a 9.4839(19)
_cell_length_b 24.749(5)
_cell_length_c 16.970(3)
_cell_measurement_reflns_used 646
_cell_measurement_temperature 100(2)
_cell_measurement_theta_max 34.961
_cell_measurement_theta_min 4.601
_cell_volume 3976.3(13)
_computing_cell_refinement 'Bruker XSCANS'
_computing_data_collection 'Bruker XSCANS'
_computing_data_reduction 'Bruker SHELXTL'
_computing_molecular_graphics 'Bruker SHELXTL'
_computing_publication_material 'Bruker SHELXTL'
_computing_structure_refinement 'SHELXL-97 (Sheldrick, 1997)'
_computing_structure_solution 'SHELXS-97 (Sheldrick, 1990)'
_diffrn_ambient_temperature 100(2)
_diffrn_measured_fraction_theta_full 0.998
_diffrn_measured_fraction_theta_max 0.998
_diffrn_measurement_device_type 'SMART APEX'
_diffrn_measurement_method '\w scans'
_diffrn_radiation_monochromator graphite
_diffrn_radiation_source 'fine-focus sealed tube'
_diffrn_radiation_type MoK\a
_diffrn_radiation_wavelength 0.71073
_diffrn_reflns_av_R_equivalents 0.2401
_diffrn_reflns_av_sigmaI/netI 0.2730
_diffrn_reflns_limit_h_max 11
_diffrn_reflns_limit_h_min -11
_diffrn_reflns_limit_k_max 29
_diffrn_reflns_limit_k_min -29
_diffrn_reflns_limit_l_max 20
_diffrn_reflns_limit_l_min -20
_diffrn_reflns_number 28357
_diffrn_reflns_theta_full 25.00
_diffrn_reflns_theta_max 25.00
_diffrn_reflns_theta_min 1.46
_exptl_absorpt_coefficient_mu 0.371
_exptl_absorpt_correction_T_max 0.9228
_exptl_absorpt_correction_T_min 0.8419
_exptl_absorpt_correction_type multi-scan
_exptl_absorpt_process_details SADABS
_exptl_crystal_colour colorless
_exptl_crystal_density_diffrn 1.044
_exptl_crystal_density_method 'not measured'
_exptl_crystal_description needles
_exptl_crystal_F_000 1372
_exptl_crystal_size_max 0.48
_exptl_crystal_size_mid 0.30
_exptl_crystal_size_min 0.22
_refine_diff_density_max 0.447
_refine_diff_density_min -0.407
_refine_diff_density_rms 0.086
_refine_ls_extinction_method none
_refine_ls_goodness_of_fit_ref 0.848
_refine_ls_hydrogen_treatment constr
_refine_ls_matrix_type full
_refine_ls_number_parameters 310
_refine_ls_number_reflns 6993
_refine_ls_number_restraints 0
_refine_ls_restrained_S_all 0.848
_refine_ls_R_factor_all 0.1998
_refine_ls_R_factor_gt 0.0687
_refine_ls_shift/su_max 0.000
_refine_ls_shift/su_mean 0.000
_refine_ls_structure_factor_coef Fsqd
_refine_ls_weighting_details 'calc w=1/[\s^2^(Fo^2^)+(0.0434P)^2^+0.0000P] where P=(Fo^2^+2Fc^2^)/3'
_refine_ls_weighting_scheme calc
_refine_ls_wR_factor_gt 0.1113
_refine_ls_wR_factor_ref 0.1427
_reflns_number_gt 2752
_reflns_number_total 6993
_reflns_threshold_expression >2sigma(I)
_cod_data_source_file om901104h_si_002.cif
_cod_data_source_block 14_322j
_cod_original_cell_volume 3976.2(14)
_cod_original_sg_symbol_H-M P2(1)/n
_cod_database_code 4067736

loop_
_symmetry_equiv_pos_as_xyz
'x, y, z'
'-x+1/2, y+1/2, -z+1/2'
'-x, -y, -z'
'x-1/2, -y-1/2, z-1/2'

loop_
_atom_site_label
_atom_site_type_symbol
_atom_site_fract_x
_atom_site_fract_y
_atom_site_fract_z
_atom_site_U_iso_or_equiv
_atom_site_adp_type
_atom_site_occupancy
_atom_site_symmetry_multiplicity
_atom_site_calc_flag
_atom_site_refinement_flags
Si1 Si 0.4281(2) -0.01538(8) 0.44625(11) 0.0378(5) Uani 1 1 d .
Si2 Si 0.28916(19) 0.05675(8) 0.39209(10) 0.0330(5) Uani 1 1 d .
Si3 Si 0.24076(17) 0.05651(7) 0.25339(10) 0.0282(5) Uani 1 1 d .
Si4 Si 0.45642(18) 0.06095(7) 0.19044(10) 0.0304(5) Uani 1 1 d .
Si5 Si 0.43559(18) 0.10632(7) 0.06905(10) 0.0293(5) Uani 1 1 d .
Si6 Si 0.36727(18) 0.19741(7) 0.07383(10) 0.0283(5) Uani 1 1 d .
Si7 Si 0.22568(18) 0.21161(7) 0.18182(10) 0.0315(5) Uani 1 1 d .
Si8 Si 0.10172(18) 0.13374(7) 0.21780(10) 0.0301(5) Uani 1 1 d .
Si9 Si 0.1087(2) -0.02127(8) 0.21638(11) 0.0411(6) Uani 1 1 d .
Si10 Si 0.2496(2) 0.21667(8) -0.04922(11) 0.0392(5) Uani 1 1 d .
Si11 Si 0.56572(19) 0.25403(8) 0.08790(11) 0.0365(5) Uani 1 1 d .
C1 C 0.5436(6) -0.0505(3) 0.3751(4) 0.049(2) Uani 1 1 d .
H1A H 0.5938 -0.0805 0.4021 0.073 Uiso 1 1 calc R
H1B H 0.6123 -0.0247 0.3560 0.073 Uiso 1 1 calc R
H1C H 0.4847 -0.0645 0.3303 0.073 Uiso 1 1 calc R
C2 C 0.2988(6) -0.0671(2) 0.4831(4) 0.053(2) Uani 1 1 d .
H2A H 0.2309 -0.0772 0.4399 0.080 Uiso 1 1 calc R
H2B H 0.2483 -0.0515 0.5264 0.080 Uiso 1 1 calc R
H2C H 0.3507 -0.0993 0.5020 0.080 Uiso 1 1 calc R
C3 C 0.1202(6) 0.0528(3) 0.4458(4) 0.048(2) Uani 1 1 d .
H3A H 0.1428 0.0531 0.5028 0.071 Uiso 1 1 calc R
H3B H 0.0701 0.0193 0.4311 0.071 Uiso 1 1 calc R
H3C H 0.0602 0.0839 0.4312 0.071 Uiso 1 1 calc R
C4 C 0.3690(6) 0.1239(2) 0.4198(3) 0.0369(18) Uani 1 1 d .
H4A H 0.3077 0.1528 0.3984 0.055 Uiso 1 1 calc R
H4B H 0.4622 0.1269 0.3981 0.055 Uiso 1 1 calc R
H4C H 0.3789 0.1270 0.4774 0.055 Uiso 1 1 calc R
C5 C 0.5985(6) 0.0933(2) 0.2567(3) 0.0327(17) Uani 1 1 d .
H5A H 0.6142 0.0717 0.3048 0.049 Uiso 1 1 calc R
H5B H 0.5690 0.1298 0.2707 0.049 Uiso 1 1 calc R
H5C H 0.6862 0.0952 0.2290 0.049 Uiso 1 1 calc R
C6 C 0.5230(6) -0.0087(2) 0.1644(3) 0.0380(18) Uani 1 1 d .
H6A H 0.6155 -0.0055 0.1420 0.057 Uiso 1 1 calc R
H6B H 0.4561 -0.0257 0.1257 0.057 Uiso 1 1 calc R
H6C H 0.5318 -0.0311 0.2122 0.057 Uiso 1 1 calc R
C7 C 0.3012(6) 0.0671(2) 0.0054(3) 0.0339(17) Uani 1 1 d .
H7A H 0.2964 0.0819 -0.0483 0.051 Uiso 1 1 calc R
H7B H 0.2084 0.0701 0.0275 0.051 Uiso 1 1 calc R
H7C H 0.3293 0.0291 0.0039 0.051 Uiso 1 1 calc R
C8 C 0.6105(6) 0.1005(2) 0.0228(3) 0.0339(17) Uani 1 1 d .
H8A H 0.6368 0.0623 0.0192 0.051 Uiso 1 1 calc R
H8B H 0.6829 0.1198 0.0552 0.051 Uiso 1 1 calc R
H8C H 0.6029 0.1163 -0.0303 0.051 Uiso 1 1 calc R
C9 C 0.0928(6) 0.2666(2) 0.1562(3) 0.0389(18) Uani 1 1 d .
H9A H 0.0385 0.2744 0.2022 0.058 Uiso 1 1 calc R
H9B H 0.0286 0.2547 0.1123 0.058 Uiso 1 1 calc R
H9C H 0.1423 0.2994 0.1408 0.058 Uiso 1 1 calc R
C10 C 0.3359(6) 0.2373(2) 0.2688(3) 0.0348(17) Uani 1 1 d .
H10A H 0.3790 0.2718 0.2553 0.052 Uiso 1 1 calc R
H10B H 0.4103 0.2110 0.2833 0.052 Uiso 1 1 calc R
H10C H 0.2763 0.2425 0.3135 0.052 Uiso 1 1 calc R
C11 C -0.0269(6) 0.1170(2) 0.1317(3) 0.0357(18) Uani 1 1 d .
H11A H -0.0941 0.0897 0.1480 0.054 Uiso 1 1 calc R
H11B H 0.0251 0.1029 0.0879 0.054 Uiso 1 1 calc R
H11C H -0.0782 0.1497 0.1146 0.054 Uiso 1 1 calc R
C12 C -0.0088(6) 0.1542(2) 0.3016(3) 0.0358(18) Uani 1 1 d .
H12A H -0.0728 0.1835 0.2842 0.054 Uiso 1 1 calc R
H12B H 0.0531 0.1666 0.3462 0.054 Uiso 1 1 calc R
H12C H -0.0640 0.1231 0.3180 0.054 Uiso 1 1 calc R
C13 C -0.0612(6) -0.0202(3) 0.2656(4) 0.058(2) Uani 1 1 d .
H13A H -0.1221 -0.0494 0.2444 0.087 Uiso 1 1 calc R
H13B H -0.1082 0.0146 0.2558 0.087 Uiso 1 1 calc R
H13C H -0.0429 -0.0253 0.3226 0.087 Uiso 1 1 calc R
C14 C 0.2056(7) -0.0851(2) 0.2458(4) 0.054(2) Uani 1 1 d .
H14A H 0.2238 -0.0858 0.3032 0.081 Uiso 1 1 calc R
H14B H 0.2956 -0.0863 0.2202 0.081 Uiso 1 1 calc R
H14C H 0.1481 -0.1164 0.2292 0.081 Uiso 1 1 calc R
C15 C 0.0674(7) -0.0267(3) 0.1073(3) 0.051(2) Uani 1 1 d .
H15A H 0.1556 -0.0298 0.0803 0.077 Uiso 1 1 calc R
H15B H 0.0161 0.0056 0.0886 0.077 Uiso 1 1 calc R
H15C H 0.0090 -0.0588 0.0961 0.077 Uiso 1 1 calc R
C16 C 0.0700(6) 0.1853(3) -0.0606(4) 0.052(2) Uani 1 1 d .
H16A H 0.0137 0.1969 -0.0170 0.078 Uiso 1 1 calc R
H16B H 0.0790 0.1459 -0.0599 0.078 Uiso 1 1 calc R
H16C H 0.0231 0.1968 -0.1109 0.078 Uiso 1 1 calc R
C17 C 0.3583(7) 0.1910(3) -0.1312(3) 0.054(2) Uani 1 1 d .
H17A H 0.3680 0.1517 -0.1270 0.081 Uiso 1 1 calc R
H17B H 0.4521 0.2078 -0.1267 0.081 Uiso 1 1 calc R
H17C H 0.3112 0.2003 -0.1823 0.081 Uiso 1 1 calc R
C18 C 0.2237(6) 0.2910(2) -0.0619(4) 0.0457(19) Uani 1 1 d .
H18A H 0.1757 0.2982 -0.1135 0.069 Uiso 1 1 calc R
H18B H 0.3158 0.3091 -0.0587 0.069 Uiso 1 1 calc R
H18C H 0.1662 0.3048 -0.0202 0.069 Uiso 1 1 calc R
C19 C 0.6735(6) 0.2503(3) -0.0011(4) 0.050(2) Uani 1 1 d .
H19A H 0.6211 0.2670 -0.0463 0.074 Uiso 1 1 calc R
H19B H 0.6931 0.2124 -0.0131 0.074 Uiso 1 1 calc R
H19C H 0.7628 0.2696 0.0096 0.074 Uiso 1 1 calc R
C20 C 0.5144(6) 0.3261(2) 0.1019(4) 0.052(2) Uani 1 1 d .
H20A H 0.5990 0.3476 0.1157 0.077 Uiso 1 1 calc R
H20B H 0.4492 0.3285 0.1445 0.077 Uiso 1 1 calc R
H20C H 0.4680 0.3399 0.0529 0.077 Uiso 1 1 calc R
C21 C 0.6834(6) 0.2335(2) 0.1752(3) 0.0427(19) Uani 1 1 d .
H21A H 0.7702 0.2550 0.1766 0.064 Uiso 1 1 calc R
H21B H 0.7069 0.1951 0.1710 0.064 Uiso 1 1 calc R
H21C H 0.6345 0.2397 0.2237 0.064 Uiso 1 1 calc R

loop_
_atom_site_aniso_label
_atom_site_aniso_U_11
_atom_site_aniso_U_22
_atom_site_aniso_U_33
_atom_site_aniso_U_23
_atom_site_aniso_U_13
_atom_site_aniso_U_12
Si1 0.0423(13) 0.0379(13) 0.0327(12) 0.0045(10) -0.0027(10) -0.0020(10)
Si2 0.0318(12) 0.0390(12) 0.0283(11) 0.0044(10) 0.0021(9) 0.0020(10)
Si3 0.0232(11) 0.0339(12) 0.0276(11) 0.0016(9) 0.0014(9) 0.0007(9)
Si4 0.0313(11) 0.0337(12) 0.0262(11) 0.0002(9) 0.0025(9) 0.0052(10)
Si5 0.0272(11) 0.0350(12) 0.0260(11) 0.0016(9) 0.0036(9) 0.0034(9)
Si6 0.0251(10) 0.0350(12) 0.0248(11) 0.0013(9) -0.0001(9) 0.0035(9)
Si7 0.0272(11) 0.0348(12) 0.0329(11) -0.0013(10) 0.0050(9) 0.0021(9)
Si8 0.0223(11) 0.0378(12) 0.0303(11) 0.0019(9) 0.0028(9) 0.0012(9)
Si9 0.0395(13) 0.0381(13) 0.0450(13) 0.0029(11) -0.0036(10) -0.0077(10)
Si10 0.0430(13) 0.0420(13) 0.0321(12) 0.0062(10) -0.0020(10) 0.0034(10)
Si11 0.0313(12) 0.0373(13) 0.0412(13) 0.0019(10) 0.0056(10) -0.0040(10)
C1 0.045(5) 0.054(5) 0.046(5) 0.010(4) -0.002(4) 0.009(4)
C2 0.046(5) 0.044(5) 0.069(5) 0.009(4) -0.005(4) -0.012(4)
C3 0.044(5) 0.061(5) 0.038(4) 0.009(4) 0.010(4) 0.006(4)
C4 0.040(4) 0.048(5) 0.023(4) 0.007(3) 0.006(3) 0.010(4)
C5 0.030(4) 0.040(4) 0.027(4) 0.001(3) -0.002(3) -0.004(3)
C6 0.042(4) 0.042(5) 0.031(4) 0.005(3) 0.007(3) 0.005(4)
C7 0.034(4) 0.038(5) 0.030(4) 0.004(3) 0.003(3) 0.001(3)
C8 0.034(4) 0.036(4) 0.033(4) -0.009(3) 0.007(3) 0.004(3)
C9 0.046(4) 0.032(4) 0.040(4) -0.001(3) 0.007(4) 0.012(3)
C10 0.035(4) 0.033(4) 0.036(4) -0.006(3) 0.005(3) -0.001(3)
C11 0.026(4) 0.046(5) 0.035(4) 0.006(3) 0.003(3) 0.009(3)
C12 0.032(4) 0.048(5) 0.028(4) 0.006(3) 0.004(3) 0.006(3)
C13 0.040(5) 0.061(6) 0.074(6) 0.012(4) 0.011(4) -0.014(4)
C14 0.068(5) 0.041(5) 0.050(5) -0.004(4) -0.014(4) -0.015(4)
C15 0.058(5) 0.046(5) 0.049(5) -0.001(4) -0.014(4) -0.019(4)
C16 0.049(5) 0.051(5) 0.053(5) -0.001(4) -0.018(4) -0.005(4)
C17 0.062(5) 0.068(6) 0.032(4) 0.011(4) 0.000(4) 0.003(4)
C18 0.045(5) 0.050(5) 0.042(5) 0.007(4) 0.004(4) 0.009(4)
C19 0.044(5) 0.054(5) 0.053(5) 0.012(4) 0.019(4) -0.004(4)
C20 0.042(5) 0.043(5) 0.069(6) 0.007(4) 0.001(4) -0.008(4)
C21 0.027(4) 0.055(5) 0.047(5) -0.007(4) 0.005(4) -0.008(4)

loop_
_atom_type_symbol
_atom_type_description
_atom_type_scat_dispersion_real
_atom_type_scat_dispersion_imag
_atom_type_scat_source
C C 0.0033 0.0016 'International Tables Vol C Tables 4.2.6.8 and 6.1.1.4'
H H 0.0000 0.0000 'International Tables Vol C Tables 4.2.6.8 and 6.1.1.4'
Si Si 0.0817 0.0704 'International Tables Vol C Tables 4.2.6.8 and 6.1.1.4'

loop_
_geom_angle_atom_site_label_1
_geom_angle_atom_site_label_2
_geom_angle_atom_site_label_3
_geom_angle
_geom_angle_site_symmetry_1
_geom_angle_site_symmetry_3
C1 Si1 C2 108.0(3) . .
C1 Si1 Si1 108.4(2) . 3_656
C2 Si1 Si1 108.6(2) . 3_656
C1 Si1 Si2 115.4(2) . .
C2 Si1 Si2 106.2(2) . .
Si1 Si1 Si2 110.02(13) 3_656 .
C4 Si2 C3 105.5(3) . .
C4 Si2 Si3 107.66(19) . .
C3 Si2 Si3 111.0(2) . .
C4 Si2 Si1 111.2(2) . .
C3 Si2 Si1 104.0(2) . .
Si3 Si2 Si1 116.96(10) . .
Si9 Si3 Si4 112.15(10) . .
Si9 Si3 Si2 109.56(10) . .
Si4 Si3 Si2 109.02(9) . .
Si9 Si3 Si8 108.06(9) . .
Si4 Si3 Si8 109.21(9) . .
Si2 Si3 Si8 108.78(10) . .
C5 Si4 C6 106.8(3) . .
C5 Si4 Si5 110.0(2) . .
C6 Si4 Si5 104.06(19) . .
C5 Si4 Si3 110.96(19) . .
C6 Si4 Si3 111.8(2) . .
Si5 Si4 Si3 112.87(9) . .
C8 Si5 C7 107.6(3) . .
C8 Si5 Si4 107.4(2) . .
C7 Si5 Si4 106.02(19) . .
C8 Si5 Si6 109.9(2) . .
C7 Si5 Si6 109.5(2) . .
Si4 Si5 Si6 116.02(9) . .
Si11 Si6 Si5 110.82(9) . .
Si11 Si6 Si10 107.72(10) . .
Si5 Si6 Si10 106.30(9) . .
Si11 Si6 Si7 108.74(9) . .
Si5 Si6 Si7 109.90(9) . .
Si10 Si6 Si7 113.33(9) . .
C10 Si7 C9 105.7(3) . .
C10 Si7 Si8 109.7(2) . .
C9 Si7 Si8 108.2(2) . .
C10 Si7 Si6 110.3(2) . .
C9 Si7 Si6 109.3(2) . .
Si8 Si7 Si6 113.23(9) . .
C12 Si8 C11 106.2(3) . .
C12 Si8 Si7 106.5(2) . .
C11 Si8 Si7 106.7(2) . .
C12 Si8 Si3 110.41(19) . .
C11 Si8 Si3 110.0(2) . .
Si7 Si8 Si3 116.44(9) . .
C13 Si9 C15 108.0(3) . .
C13 Si9 C14 108.4(3) . .
C15 Si9 C14 105.8(3) . .
C13 Si9 Si3 109.2(2) . .
C15 Si9 Si3 113.5(2) . .
C14 Si9 Si3 111.8(2) . .
C18 Si10 C16 106.5(3) . .
C18 Si10 C17 108.6(3) . .
C16 Si10 C17 108.5(3) . .
C18 Si10 Si6 110.7(2) . .
C16 Si10 Si6 112.8(2) . .
C17 Si10 Si6 109.5(2) . .
C20 Si11 C21 107.8(3) . .
C20 Si11 C19 107.9(3) . .
C21 Si11 C19 107.2(3) . .
C20 Si11 Si6 111.7(2) . .
C21 Si11 Si6 110.8(2) . .
C19 Si11 Si6 111.1(2) . .

loop_
_geom_bond_atom_site_label_1
_geom_bond_atom_site_label_2
_geom_bond_distance
_geom_bond_site_symmetry_2
Si1 C1 1.889(6) .
Si1 C2 1.904(6) .
Si1 Si1 2.340(4) 3_656
Si1 Si2 2.372(3) .
Si2 C4 1.874(6) .
Si2 C3 1.891(6) .
Si2 Si3 2.372(2) .
Si3 Si9 2.361(3) .
Si3 Si4 2.365(2) .
Si3 Si8 2.380(2) .
Si4 C5 1.882(5) .
Si4 C6 1.898(6) .
Si4 Si5 2.344(2) .
Si5 C8 1.882(5) .
Si5 C7 1.889(6) .
Si5 Si6 2.348(2) .
Si6 Si11 2.347(3) .
Si6 Si10 2.358(3) .
Si6 Si7 2.361(3) .
Si7 C10 1.870(6) .
Si7 C9 1.889(5) .
Si7 Si8 2.357(3) .
Si8 C12 1.884(5) .
Si8 C11 1.894(6) .
Si9 C13 1.858(6) .
Si9 C15 1.874(6) .
Si9 C14 1.881(6) .
Si10 C18 1.867(6) .
Si10 C16 1.871(6) .
Si10 C17 1.889(6) .
Si11 C20 1.867(6) .
Si11 C21 1.871(6) .
Si11 C19 1.875(6) .

loop_
_geom_torsion_atom_site_label_1
_geom_torsion_atom_site_label_2
_geom_torsion_atom_site_label_3
_geom_torsion_atom_site_label_4
_geom_torsion
_geom_torsion_site_symmetry_1
C1 Si1 Si2 C4 -101.8(3) .
C2 Si1 Si2 C4 138.6(3) .
Si1 Si1 Si2 C4 21.2(2) 3_656
C1 Si1 Si2 C3 145.2(3) .
C2 Si1 Si2 C3 25.5(3) .
Si1 Si1 Si2 C3 -91.9(2) 3_656
C1 Si1 Si2 Si3 22.5(3) .
C2 Si1 Si2 Si3 -97.2(2) .
Si1 Si1 Si2 Si3 145.42(12) 3_656
C4 Si2 Si3 Si9 -171.5(2) .
C3 Si2 Si3 Si9 -56.6(2) .
Si1 Si2 Si3 Si9 62.46(13) .
C4 Si2 Si3 Si4 65.5(2) .
C3 Si2 Si3 Si4 -179.6(2) .
Si1 Si2 Si3 Si4 -60.61(13) .
C4 Si2 Si3 Si8 -53.6(2) .
C3 Si2 Si3 Si8 61.4(2) .
Si1 Si2 Si3 Si8 -179.62(10) .
Si9 Si3 Si4 C5 -146.4(2) .
Si2 Si3 Si4 C5 -24.9(2) .
Si8 Si3 Si4 C5 93.8(2) .
Si9 Si3 Si4 C6 -27.3(2) .
Si2 Si3 Si4 C6 94.2(2) .
Si8 Si3 Si4 C6 -147.0(2) .
Si9 Si3 Si4 Si5 89.61(12) .
Si2 Si3 Si4 Si5 -148.87(10) .
Si8 Si3 Si4 Si5 -30.14(13) .
C5 Si4 Si5 C8 60.8(3) .
C6 Si4 Si5 C8 -53.3(3) .
Si3 Si4 Si5 C8 -174.7(2) .
C5 Si4 Si5 C7 175.7(3) .
C6 Si4 Si5 C7 61.6(3) .
Si3 Si4 Si5 C7 -59.8(2) .
C5 Si4 Si5 Si6 -62.5(2) .
C6 Si4 Si5 Si6 -176.6(2) .
Si3 Si4 Si5 Si6 61.97(13) .
C8 Si5 Si6 Si11 -31.0(2) .
C7 Si5 Si6 Si11 -149.1(2) .
Si4 Si5 Si6 Si11 91.02(12) .
C8 Si5 Si6 Si10 85.8(2) .
C7 Si5 Si6 Si10 -32.3(2) .
Si4 Si5 Si6 Si10 -152.21(10) .
C8 Si5 Si6 Si7 -151.2(2) .
C7 Si5 Si6 Si7 90.7(2) .
Si4 Si5 Si6 Si7 -29.20(13) .
Si11 Si6 Si7 C10 -25.4(2) .
Si5 Si6 Si7 C10 96.1(2) .
Si10 Si6 Si7 C10 -145.2(2) .
Si11 Si6 Si7 C9 90.4(2) .
Si5 Si6 Si7 C9 -148.1(2) .
Si10 Si6 Si7 C9 -29.3(2) .
Si11 Si6 Si7 Si8 -148.80(10) .
Si5 Si6 Si7 Si8 -27.33(13) .
Si10 Si6 Si7 Si8 91.44(12) .
C10 Si7 Si8 C12 58.4(3) .
C9 Si7 Si8 C12 -56.6(3) .
Si6 Si7 Si8 C12 -177.93(19) .
C10 Si7 Si8 C11 171.5(3) .
C9 Si7 Si8 C11 56.6(3) .
Si6 Si7 Si8 C11 -64.8(2) .
C10 Si7 Si8 Si3 -65.2(2) .
C9 Si7 Si8 Si3 179.9(2) .
Si6 Si7 Si8 Si3 58.48(13) .
Si9 Si3 Si8 C12 90.1(2) .
Si4 Si3 Si8 C12 -147.6(2) .
Si2 Si3 Si8 C12 -28.7(2) .
Si9 Si3 Si8 C11 -26.8(2) .
Si4 Si3 Si8 C11 95.4(2) .
Si2 Si3 Si8 C11 -145.7(2) .
Si9 Si3 Si8 Si7 -148.34(10) .
Si4 Si3 Si8 Si7 -26.09(13) .
Si2 Si3 Si8 Si7 92.79(11) .
Si4 Si3 Si9 C13 -178.0(2) .
Si2 Si3 Si9 C13 60.8(3) .
Si8 Si3 Si9 C13 -57.6(3) .
Si4 Si3 Si9 C15 -57.5(3) .
Si2 Si3 Si9 C15 -178.7(2) .
Si8 Si3 Si9 C15 62.9(3) .
Si4 Si3 Si9 C14 62.0(3) .
Si2 Si3 Si9 C14 -59.2(3) .
Si8 Si3 Si9 C14 -177.5(2) .
Si11 Si6 Si10 C18 -49.0(2) .
Si5 Si6 Si10 C18 -167.8(2) .
Si7 Si6 Si10 C18 71.4(2) .
Si11 Si6 Si10 C16 -168.2(2) .
Si5 Si6 Si10 C16 73.0(2) .
Si7 Si6 Si10 C16 -47.9(3) .
Si11 Si6 Si10 C17 70.8(2) .
Si5 Si6 Si10 C17 -48.0(2) .
Si7 Si6 Si10 C17 -168.8(2) .
Si5 Si6 Si11 C20 -174.3(2) .
Si10 Si6 Si11 C20 69.8(2) .
Si7 Si6 Si11 C20 -53.4(2) .
Si5 Si6 Si11 C21 -54.1(2) .
Si10 Si6 Si11 C21 -170.0(2) .
Si7 Si6 Si11 C21 66.8(2) .
Si5 Si6 Si11 C19 65.1(2) .
Si10 Si6 Si11 C19 -50.8(2) .
Si7 Si6 Si11 C19 -174.0(2) .
